data_4327580
loop_
_publ_author_name
'Jian Chu Zhong'
'Megumu Munakata'
'Takayoshi Kuroda-Sowa'
'Masahiko Maekawa'
'Yusaku Suenaga'
'Hisashi Konaka'

_publ_section_title
;
 Spiral, Herringbone, and Triple-Decker Silver(I) Complexes of Benzopyrene
 Derivatives Assembled through \h2-Coordination
;
_journal_name_full 'Inorganic Chemistry'
_journal_page_first 3191
_journal_page_last 3199
_journal_paper_doi 10.1021/ic001352+
_journal_volume 40
_journal_year 2001
_chemical_formula_moiety 'C88 H58 Ag4 Cl4 O16 '
_chemical_formula_sum 'C88 H58 Ag4 Cl4 O16'
_chemical_formula_weight 1944.70
_space_group_IT_number 2
_symmetry_cell_setting triclinic
_symmetry_Int_Tables_number 2
_symmetry_space_group_name_Hall '-P 1'
_symmetry_space_group_name_H-M 'P -1'
_cell_angle_alpha 91.438(2)
_cell_angle_beta 103.947(1)
_cell_angle_gamma 109.7054(9)
_cell_formula_units_Z 1
_cell_length_a 11.8376(7)
_cell_length_b 12.547(1)
_cell_length_c 13.151(2)
_cell_measurement_reflns_used 7566
_cell_measurement_temperature 296.2
_cell_measurement_theta_max 27.9
_cell_volume 1772.5(3)
_computing_data_reduction 'teXsan Ver. 1.10'
_computing_publication_material 'teXsan Ver. 1.10'
_computing_structure_refinement SHELXL97
_computing_structure_solution SIR88
_diffrn_measurement_device_type 'Quantum CCD/Rigaku AFC7'
_diffrn_measurement_method \w
_diffrn_radiation_type 'Mo K\a'
_diffrn_radiation_wavelength 0.7107
_diffrn_reflns_av_R_equivalents 0.000
_diffrn_reflns_limit_h_max 15
_diffrn_reflns_limit_h_min 0
_diffrn_reflns_limit_k_max 15
_diffrn_reflns_limit_k_min -16
_diffrn_reflns_limit_l_max 16
_diffrn_reflns_limit_l_min -17
_diffrn_reflns_number 7566
_diffrn_reflns_theta_max 27.60
_exptl_absorpt_coefficient_mu 1.312
_exptl_absorpt_correction_T_max 0.832
_exptl_absorpt_correction_T_min 0.683
_exptl_absorpt_correction_type multi-scan
_exptl_absorpt_process_details '(Jacobson, 1998)'
_exptl_crystal_colour colorless
_exptl_crystal_density_diffrn 1.822
_exptl_crystal_description brick
_exptl_crystal_size_max 0.300
_exptl_crystal_size_mid 0.300
_exptl_crystal_size_min 0.140
_refine_diff_density_max 1.14
_refine_diff_density_min -1.01
_refine_ls_extinction_coef 0.0000
_refine_ls_extinction_expression Fc^*^=kFc[1+0.001xFc^2^\l^3^/sin(2\q)]^-1/4^
_refine_ls_extinction_method SHELXL
_refine_ls_goodness_of_fit_ref 1.048
_refine_ls_hydrogen_treatment noref
_refine_ls_number_parameters 505
_refine_ls_number_reflns 6320
_refine_ls_R_factor_gt 0.0425
_refine_ls_shift/su_max 0.0000
_refine_ls_structure_factor_coef Fsqd
_refine_ls_weighting_details 'w = 1/[\s^2^(Fo^2^) + (0.0497P)^2^+2.8743P] where P=(Fo^2^+2Fc^2^)/3'
_refine_ls_weighting_scheme calc
_refine_ls_wR_factor_ref 0.1117
_reflns_number_gt 6320
_reflns_number_total 7566
_reflns_threshold_expression >2.0sigma(I)
_cod_data_source_file ic0013522B_3.cif
_cod_data_source_block '[Ag4(L4)4(ClO4)4(p-xylene)]n(3)'
_cod_original_cell_volume 1772.6(2)
_cod_original_sg_symbol_H-M 'P -1 '
_cod_original_formula_sum 'C88 H58 Ag4 Cl4 O16 '
_cod_database_code 4327580

loop_
_symmetry_equiv_pos_as_xyz
x,y,z
-x,-y,-z

loop_
_atom_site_label
_atom_site_type_symbol
_atom_site_fract_x
_atom_site_fract_y
_atom_site_fract_z
_atom_site_U_iso_or_equiv
_atom_site_adp_type
_atom_site_occupancy
_atom_site_calc_flag
Ag(1) Ag 0.05844(3) 0.18356(3) 0.78664(3) 0.0586(1) Uani 1.00 d
Ag(2) Ag 0.44903(3) 0.28350(2) 0.89142(3) 0.0525(1) Uani 1.00 d
Cl(1) Cl 0.22219(8) 0.04991(7) 0.95305(7) 0.0477(2) Uani 1.00 d
Cl(2) Cl 0.27289(8) 0.31670(8) 0.65875(7) 0.0440(2) Uani 1.00 d
O(1) O 0.1822(5) 0.1454(3) 0.9426(4) 0.104(1) Uani 1.00 d
O(2) O 0.3495(3) 0.0904(4) 0.9527(4) 0.104(1) Uani 1.00 d
O(3) O 0.1505(4) -0.0360(3) 0.8669(3) 0.093(1) Uani 1.00 d
O(4) O 0.2086(4) 0.0062(4) 1.0472(3) 0.108(1) Uani 1.00 d
O(5) O 0.2609(3) 0.2399(3) 0.7399(3) 0.0725(9) Uani 1.00 d
O(6) O 0.2285(3) 0.2505(3) 0.5585(2) 0.0617(7) Uani 1.00 d
O(7) O 0.1977(3) 0.3826(3) 0.6665(3) 0.083(1) Uani 1.00 d
O(8) O 0.3995(3) 0.3878(3) 0.6789(3) 0.079(1) Uani 1.00 d
C(1) C 0.6821(3) 0.2319(3) 1.0057(3) 0.0410(7) Uani 1.00 d
C(2) C 0.6223(3) 0.2160(3) 0.8990(3) 0.0398(7) Uani 1.00 d
C(3) C 0.6475(3) 0.3065(3) 0.8385(2) 0.0347(6) Uani 1.00 d
C(4) C 0.7350(3) 0.4145(2) 0.8827(2) 0.0291(6) Uani 1.00 d
C(5) C 0.7660(3) 0.5086(2) 0.8194(2) 0.0314(6) Uani 1.00 d
C(6) C 0.7105(4) 0.4942(3) 0.7099(3) 0.0454(8) Uani 1.00 d
C(7) C 0.7406(4) 0.5825(4) 0.6500(3) 0.0548(9) Uani 1.00 d
C(8) C 0.8246(4) 0.6889(3) 0.6974(3) 0.0558(9) Uani 1.00 d
C(9) C 0.8806(4) 0.7054(3) 0.8038(3) 0.0484(8) Uani 1.00 d
C(10) C 0.8540(3) 0.6160(2) 0.8671(2) 0.0329(6) Uani 1.00 d
C(11) C 0.9182(3) 0.6317(2) 0.9793(2) 0.0308(6) Uani 1.00 d
C(12) C 1.0108(3) 0.7343(3) 1.0288(3) 0.0387(7) Uani 1.00 d
C(13) C 1.0740(3) 0.7466(3) 1.1351(3) 0.0432(8) Uani 1.00 d
C(14) C 1.0429(3) 0.6572(3) 1.1950(3) 0.0427(7) Uani 1.00 d
C(15) C 0.9500(3) 0.5526(3) 1.1489(2) 0.0347(6) Uani 1.00 d
C(16) C 0.9191(3) 0.4579(3) 1.2083(3) 0.0455(8) Uani 1.00 d
C(17) C 0.8336(3) 0.3564(3) 1.1637(3) 0.0452(8) Uani 1.00 d
C(18) C 0.7695(3) 0.3381(3) 1.0533(3) 0.0342(6) Uani 1.00 d
C(19) C 0.7970(3) 0.4301(2) 0.9918(2) 0.0283(5) Uani 1.00 d
C(20) C 0.8888(3) 0.5390(2) 1.0400(2) 0.0287(5) Uani 1.00 d
C(21) C -0.0513(3) 0.0835(4) 0.6003(3) 0.0538(9) Uani 1.00 d
C(22) C -0.0960(4) -0.0006(3) 0.6613(4) 0.056(1) Uani 1.00 d
C(23) C -0.2101(4) -0.0203(3) 0.6821(3) 0.0485(8) Uani 1.00 d
C(24) C -0.2842(3) 0.0429(2) 0.6424(2) 0.0344(6) Uani 1.00 d
C(25) C -0.4054(3) 0.0234(3) 0.6621(2) 0.0358(6) Uani 1.00 d
C(26) C -0.4528(4) -0.0600(3) 0.7260(3) 0.0483(8) Uani 1.00 d
C(27) C -0.5667(4) -0.0790(4) 0.7438(3) 0.059(1) Uani 1.00 d
C(28) C -0.6387(4) -0.0170(4) 0.6985(3) 0.059(1) Uani 1.00 d
C(29) C -0.5955(3) 0.0649(3) 0.6362(3) 0.0489(8) Uani 1.00 d
C(30) C -0.4783(3) 0.0875(3) 0.6164(2) 0.0356(6) Uani 1.00 d
C(31) C -0.4305(3) 0.1772(3) 0.5528(2) 0.0355(6) Uani 1.00 d
C(32) C -0.4981(4) 0.2438(3) 0.5067(3) 0.0498(8) Uani 1.00 d
C(33) C -0.4489(5) 0.3305(4) 0.4491(3) 0.059(1) Uani 1.00 d
C(34) C -0.3331(5) 0.3525(3) 0.4348(3) 0.061(1) Uani 1.00 d
C(35) C -0.2627(4) 0.2872(3) 0.4772(3) 0.0493(9) Uani 1.00 d
C(36) C -0.1429(4) 0.3053(4) 0.4606(3) 0.066(1) Uani 1.00 d
C(37) C -0.0765(4) 0.2406(4) 0.4974(3) 0.062(1) Uani 1.00 d
C(38) C -0.1218(3) 0.1504(3) 0.5591(3) 0.0454(8) Uani 1.00 d
C(39) C -0.2390(3) 0.1303(3) 0.5800(2) 0.0348(6) Uani 1.00 d
C(40) C -0.3116(3) 0.1978(3) 0.5372(2) 0.0355(6) Uani 1.00 d
C(41) C 0.4856(3) 0.4218(3) 1.0760(3) 0.0384(7) Uani 1.00 d
C(42) C 0.3867(3) 0.4142(3) 0.9892(3) 0.0388(7) Uani 1.00 d
C(43) C 0.4010(3) 0.4909(3) 0.9148(3) 0.0404(7) Uani 1.00 d
C(44) C 0.4669(5) 0.3419(4) 1.1593(4) 0.065(1) Uani 1.00 d
H(1) H 0.6636 0.1702 1.0467 0.0493 Uiso 1.00 calc
H(2) H 0.5640 0.1432 0.8670 0.0478 Uiso 1.00 calc
H(3) H 0.6045 0.2949 0.7659 0.0416 Uiso 1.00 calc
H(4) H 0.6513 0.4221 0.6769 0.0545 Uiso 1.00 calc
H(5) H 0.7038 0.5707 0.5760 0.0658 Uiso 1.00 calc
H(6) H 0.8436 0.7504 0.6562 0.0670 Uiso 1.00 calc
H(7) H 0.9383 0.7786 0.8353 0.0581 Uiso 1.00 calc
H(8) H 1.0312 0.7972 0.9893 0.0465 Uiso 1.00 calc
H(9) H 1.1386 0.8166 1.1665 0.0518 Uiso 1.00 calc
H(10) H 1.0848 0.6668 1.2678 0.0512 Uiso 1.00 calc
H(11) H 0.9603 0.4672 1.2813 0.0546 Uiso 1.00 calc
H(12) H 0.8152 0.2954 1.2056 0.0543 Uiso 1.00 calc
H(13) H 0.0270 0.0962 0.5863 0.0645 Uiso 1.00 calc
H(14) H -0.0479 -0.0455 0.6892 0.0678 Uiso 1.00 calc
H(15) H -0.2385 -0.0784 0.7246 0.0582 Uiso 1.00 calc
H(16) H -0.4048 -0.1037 0.7572 0.0580 Uiso 1.00 calc
H(17) H -0.5966 -0.1351 0.7875 0.0712 Uiso 1.00 calc
H(18) H -0.7181 -0.0311 0.7107 0.0712 Uiso 1.00 calc
H(19) H -0.6456 0.1071 0.6056 0.0586 Uiso 1.00 calc
H(20) H -0.5793 0.2294 0.5149 0.0597 Uiso 1.00 calc
H(21) H -0.4964 0.3752 0.4193 0.0713 Uiso 1.00 calc
H(22) H -0.3004 0.4127 0.3958 0.0734 Uiso 1.00 calc
H(23) H -0.1094 0.3656 0.4220 0.0797 Uiso 1.00 calc
H(24) H 0.0017 0.2542 0.4828 0.0743 Uiso 1.00 calc
H(25) H 0.3083 0.3555 0.9811 0.0466 Uiso 1.00 calc
H(26) H 0.3322 0.4838 0.8567 0.0485 Uiso 1.00 calc
H(27) H 0.4052 0.3506 1.1899 0.0781 Uiso 1.00 calc
H(28) H 0.4408 0.2656 1.1279 0.0781 Uiso 1.00 calc
H(29) H 0.5430 0.3593 1.2123 0.0781 Uiso 1.00 calc

loop_
_atom_site_aniso_label
_atom_site_aniso_U_11
_atom_site_aniso_U_22
_atom_site_aniso_U_33
_atom_site_aniso_U_12
_atom_site_aniso_U_13
_atom_site_aniso_U_23
Ag(1) 0.0459(2) 0.0719(2) 0.0567(2) 0.0246(2) 0.0072(1) -0.0099(2)
Ag(2) 0.0378(2) 0.0506(2) 0.0673(2) 0.0165(1) 0.0108(1) -0.0032(1)
Cl(1) 0.0438(5) 0.0372(4) 0.0545(5) 0.0062(3) 0.0100(4) 0.0119(4)
Cl(2) 0.0360(4) 0.0509(5) 0.0438(4) 0.0131(3) 0.0116(3) 0.0031(3)
O(1) 0.131(4) 0.070(2) 0.105(3) 0.055(2) -0.006(3) 0.008(2)
O(2) 0.050(2) 0.107(3) 0.146(4) 0.010(2) 0.034(2) 0.005(3)
O(3) 0.085(3) 0.076(2) 0.086(3) -0.001(2) 0.008(2) -0.019(2)
O(4) 0.111(3) 0.107(3) 0.074(2) 0.000(2) 0.021(2) 0.040(2)
O(5) 0.069(2) 0.074(2) 0.057(2) 0.011(2) 0.005(1) 0.021(2)
O(6) 0.051(2) 0.086(2) 0.045(1) 0.024(1) 0.007(1) -0.008(1)
O(7) 0.069(2) 0.089(2) 0.098(3) 0.046(2) 0.012(2) -0.014(2)
O(8) 0.042(2) 0.094(2) 0.081(2) -0.004(2) 0.020(1) -0.004(2)
C(1) 0.042(2) 0.029(1) 0.056(2) 0.010(1) 0.023(2) 0.009(1)
C(2) 0.036(2) 0.024(1) 0.055(2) 0.002(1) 0.017(1) -0.007(1)
C(3) 0.030(1) 0.030(1) 0.038(2) 0.005(1) 0.009(1) -0.008(1)
C(4) 0.025(1) 0.025(1) 0.035(1) 0.007(1) 0.009(1) -0.004(1)
C(5) 0.031(1) 0.028(1) 0.034(1) 0.009(1) 0.008(1) 0.000(1)
C(6) 0.052(2) 0.039(2) 0.037(2) 0.011(1) 0.004(1) -0.002(1)
C(7) 0.075(3) 0.052(2) 0.035(2) 0.022(2) 0.010(2) 0.007(2)
C(8) 0.078(3) 0.042(2) 0.048(2) 0.019(2) 0.021(2) 0.017(2)
C(9) 0.057(2) 0.030(2) 0.051(2) 0.007(1) 0.015(2) 0.006(1)
C(10) 0.035(2) 0.025(1) 0.038(2) 0.008(1) 0.011(1) 0.001(1)
C(11) 0.026(1) 0.027(1) 0.037(2) 0.007(1) 0.010(1) -0.004(1)
C(12) 0.033(2) 0.027(1) 0.051(2) 0.004(1) 0.013(1) -0.005(1)
C(13) 0.028(2) 0.037(2) 0.053(2) 0.001(1) 0.006(1) -0.018(1)
C(14) 0.030(2) 0.053(2) 0.038(2) 0.012(1) 0.001(1) -0.014(1)
C(15) 0.029(1) 0.039(2) 0.035(2) 0.011(1) 0.008(1) -0.004(1)
C(16) 0.044(2) 0.057(2) 0.032(2) 0.015(2) 0.007(1) 0.006(1)
C(17) 0.046(2) 0.048(2) 0.043(2) 0.015(2) 0.018(1) 0.015(2)
C(18) 0.032(2) 0.033(1) 0.040(2) 0.011(1) 0.015(1) 0.006(1)
C(19) 0.023(1) 0.027(1) 0.035(1) 0.008(1) 0.010(1) -0.002(1)
C(20) 0.023(1) 0.028(1) 0.035(1) 0.008(1) 0.008(1) -0.004(1)
C(21) 0.038(2) 0.057(2) 0.058(2) 0.012(2) 0.007(2) -0.019(2)
C(22) 0.047(2) 0.042(2) 0.072(3) 0.020(2) -0.002(2) -0.015(2)
C(23) 0.053(2) 0.032(2) 0.054(2) 0.013(1) 0.005(2) 0.000(1)
C(24) 0.039(2) 0.027(1) 0.029(1) 0.006(1) 0.001(1) -0.006(1)
C(25) 0.042(2) 0.029(1) 0.026(1) 0.004(1) 0.006(1) -0.005(1)
C(26) 0.058(2) 0.038(2) 0.040(2) 0.005(2) 0.014(2) 0.005(1)
C(27) 0.069(3) 0.048(2) 0.049(2) -0.002(2) 0.026(2) 0.004(2)
C(28) 0.049(2) 0.062(2) 0.056(2) -0.001(2) 0.025(2) -0.010(2)
C(29) 0.042(2) 0.053(2) 0.045(2) 0.010(2) 0.010(1) -0.010(2)
C(30) 0.037(2) 0.032(1) 0.029(1) 0.005(1) 0.004(1) -0.010(1)
C(31) 0.042(2) 0.034(1) 0.023(1) 0.010(1) 0.000(1) -0.006(1)
C(32) 0.058(2) 0.052(2) 0.040(2) 0.028(2) 0.004(2) -0.004(2)
C(33) 0.087(3) 0.051(2) 0.039(2) 0.035(2) 0.000(2) 0.003(2)
C(34) 0.086(3) 0.046(2) 0.038(2) 0.013(2) 0.004(2) 0.012(2)
C(35) 0.056(2) 0.045(2) 0.031(2) 0.003(2) 0.004(1) 0.007(1)
C(36) 0.056(2) 0.076(3) 0.046(2) -0.004(2) 0.012(2) 0.021(2)
C(37) 0.043(2) 0.085(3) 0.044(2) 0.004(2) 0.014(2) 0.009(2)
C(38) 0.036(2) 0.057(2) 0.032(2) 0.006(1) 0.004(1) -0.008(1)
C(39) 0.034(2) 0.035(2) 0.025(1) 0.004(1) 0.000(1) -0.007(1)
C(40) 0.039(2) 0.032(1) 0.024(1) 0.005(1) 0.001(1) -0.002(1)
C(41) 0.048(2) 0.036(2) 0.039(2) 0.021(1) 0.017(1) 0.007(1)
C(42) 0.031(2) 0.036(2) 0.049(2) 0.010(1) 0.013(1) -0.001(1)
C(43) 0.036(2) 0.047(2) 0.039(2) 0.021(1) 0.004(1) 0.000(1)
C(44) 0.092(3) 0.060(3) 0.055(2) 0.032(2) 0.032(2) 0.024(2)

loop_
_atom_type_symbol
_atom_type_description
_atom_type_scat_dispersion_real
_atom_type_scat_dispersion_imag
_atom_type_scat_source
Ag Ag -0.897 1.101
;International Tables for Crystallography
(1992, Vol. C, Tables 4.2.6.8 and 6.1.1.4)
;
Cl Cl 0.148 0.159
;International Tables for Crystallography
(1992, Vol. C, Tables 4.2.6.8 and 6.1.1.4)
;
O O 0.011 0.006
;International Tables for Crystallography
(1992, Vol. C, Tables 4.2.6.8 and 6.1.1.4)
;
C C 0.003 0.002
;International Tables for Crystallography
(1992, Vol. C, Tables 4.2.6.8 and 6.1.1.4)
;
H H 0.000 0.000
;International Tables for Crystallography
(1992, Vol. C, Table 6.1.1.4)
;

loop_
_geom_angle_atom_site_label_1
_geom_angle_atom_site_label_2
_geom_angle_atom_site_label_3
_geom_angle
_geom_angle_site_symmetry_2
_geom_angle_site_symmetry_3
_geom_angle_publ_flag
O(1) Ag(1) O(5) 80.9(2) 1_555 1_555 yes
O(1) Ag(1) C(13) 99.1(2) 1_555 2_667 yes
O(1) Ag(1) C(14) 117.9(1) 1_555 2_667 yes
O(1) Ag(1) C(21) 136.3(2) 1_555 1_555 yes
O(1) Ag(1) C(22) 113.8(1) 1_555 1_555 yes
O(5) Ag(1) C(13) 144.4(1) 1_555 2_667 yes
O(5) Ag(1) C(14) 118.8(1) 1_555 2_667 yes
O(5) Ag(1) C(21) 89.3(1) 1_555 1_555 yes
O(5) Ag(1) C(22) 108.0(1) 1_555 1_555 yes
C(13) Ag(1) C(14) 30.9(1) 2_667 1_555 yes
C(13) Ag(1) C(21) 112.6(1) 2_667 2_667 yes
C(13) Ag(1) C(22) 104.6(1) 2_667 2_667 yes
C(14) Ag(1) C(21) 104.2(1) 2_667 2_667 yes
C(14) Ag(1) C(22) 113.4(1) 2_667 2_667 yes
C(21) Ag(1) C(22) 30.9(1) 1_555 1_555 yes
O(2) Ag(2) O(5) 89.4(1) 1_555 1_555 yes
O(2) Ag(2) C(2) 83.5(1) 1_555 1_555 yes
O(2) Ag(2) C(3) 114.6(1) 1_555 1_555 yes
O(2) Ag(2) C(42) 103.5(1) 1_555 1_555 yes
O(5) Ag(2) C(2) 125.6(1) 1_555 1_555 yes
O(5) Ag(2) C(3) 114.2(1) 1_555 1_555 yes
O(5) Ag(2) C(42) 92.7(1) 1_555 1_555 yes
C(2) Ag(2) C(3) 32.4(1) 1_555 1_555 yes
C(2) Ag(2) C(42) 141.38(10) 1_555 1_555 yes
C(3) Ag(2) C(42) 132.49(9) 1_555 1_555 yes
O(1) Cl(1) O(2) 106.6(3) 1_555 1_555 yes
O(1) Cl(1) O(3) 109.9(3) 1_555 1_555 yes
O(1) Cl(1) O(4) 110.0(3) 1_555 1_555 yes
O(2) Cl(1) O(3) 110.3(3) 1_555 1_555 yes
O(2) Cl(1) O(4) 110.4(3) 1_555 1_555 yes
O(3) Cl(1) O(4) 109.6(2) 1_555 1_555 yes
O(5) Cl(2) O(6) 108.6(2) 1_555 1_555 yes
O(5) Cl(2) O(7) 106.9(2) 1_555 1_555 yes
O(5) Cl(2) O(8) 108.5(2) 1_555 1_555 yes
O(6) Cl(2) O(7) 110.1(2) 1_555 1_555 yes
O(6) Cl(2) O(8) 112.0(2) 1_555 1_555 yes
O(7) Cl(2) O(8) 110.5(2) 1_555 1_555 yes
Ag(1) O(1) Cl(1) 126.1(2) 1_555 1_555 yes
Ag(2) O(2) Cl(1) 121.2(3) 1_555 1_555 yes
Ag(1) O(5) Ag(2) 115.5(1) 1_555 1_555 yes
Ag(1) O(5) Cl(2) 115.0(2) 1_555 1_555 yes
Ag(2) O(5) Cl(2) 115.5(2) 1_555 1_555 yes
C(2) C(1) C(18) 120.5(3) 1_555 1_555 yes
Ag(2) C(2) C(1) 103.7(3) 1_555 1_555 yes
Ag(2) C(2) C(3) 77.1(2) 1_555 1_555 yes
C(1) C(2) C(3) 120.1(2) 1_555 1_555 yes
Ag(2) C(3) C(2) 70.5(2) 1_555 1_555 yes
Ag(2) C(3) C(4) 108.2(2) 1_555 1_555 yes
C(2) C(3) C(4) 121.4(3) 1_555 1_555 yes
C(3) C(4) C(5) 121.9(3) 1_555 1_555 yes
C(3) C(4) C(19) 118.3(3) 1_555 1_555 yes
C(5) C(4) C(19) 119.8(2) 1_555 1_555 yes
C(4) C(5) C(6) 121.1(2) 1_555 1_555 yes
C(4) C(5) C(10) 120.1(3) 1_555 1_555 yes
C(6) C(5) C(10) 118.8(3) 1_555 1_555 yes
C(5) C(6) C(7) 121.2(3) 1_555 1_555 yes
C(6) C(7) C(8) 120.0(3) 1_555 1_555 yes
C(7) C(8) C(9) 120.1(4) 1_555 1_555 yes
C(8) C(9) C(10) 121.3(3) 1_555 1_555 yes
C(5) C(10) C(9) 118.6(3) 1_555 1_555 yes
C(5) C(10) C(11) 120.0(3) 1_555 1_555 yes
C(9) C(10) C(11) 121.4(2) 1_555 1_555 yes
C(10) C(11) C(12) 122.1(3) 1_555 1_555 yes
C(10) C(11) C(20) 119.5(2) 1_555 1_555 yes
C(12) C(11) C(20) 118.3(3) 1_555 1_555 yes
C(11) C(12) C(13) 121.4(3) 1_555 1_555 yes
Ag(1) C(13) C(12) 99.6(3) 2_667 2_667 yes
Ag(1) C(13) C(14) 84.5(3) 2_667 2_667 yes
C(12) C(13) C(14) 120.2(3) 1_555 1_555 yes
Ag(1) C(14) C(13) 64.6(2) 2_667 2_667 yes
Ag(1) C(14) C(15) 110.4(3) 2_667 2_667 yes
C(13) C(14) C(15) 120.4(3) 1_555 1_555 yes
C(14) C(15) C(16) 121.4(3) 1_555 1_555 yes
C(14) C(15) C(20) 119.2(3) 1_555 1_555 yes
C(16) C(15) C(20) 119.3(2) 1_555 1_555 yes
C(15) C(16) C(17) 121.7(3) 1_555 1_555 yes
C(16) C(17) C(18) 121.1(3) 1_555 1_555 yes
C(1) C(18) C(17) 121.5(3) 1_555 1_555 yes
C(1) C(18) C(19) 119.6(3) 1_555 1_555 yes
C(17) C(18) C(19) 118.9(2) 1_555 1_555 yes
C(4) C(19) C(18) 120.1(2) 1_555 1_555 yes
C(4) C(19) C(20) 120.1(3) 1_555 1_555 yes
C(18) C(19) C(20) 119.8(2) 1_555 1_555 yes
C(11) C(20) C(15) 120.3(2) 1_555 1_555 yes
C(11) C(20) C(19) 120.5(2) 1_555 1_555 yes
C(15) C(20) C(19) 119.2(3) 1_555 1_555 yes
Ag(1) C(21) C(22) 77.9(2) 1_555 1_555 yes
Ag(1) C(21) C(38) 102.0(3) 1_555 1_555 yes
C(22) C(21) C(38) 119.8(4) 1_555 1_555 yes
Ag(1) C(22) C(21) 71.2(2) 1_555 1_555 yes
Ag(1) C(22) C(23) 105.5(3) 1_555 1_555 yes
C(21) C(22) C(23) 120.8(4) 1_555 1_555 yes
C(22) C(23) C(24) 121.7(4) 1_555 1_555 yes
C(23) C(24) C(25) 123.0(3) 1_555 1_555 yes
C(23) C(24) C(39) 118.1(3) 1_555 1_555 yes
C(25) C(24) C(39) 118.9(3) 1_555 1_555 yes
C(24) C(25) C(26) 121.1(3) 1_555 1_555 yes
C(24) C(25) C(30) 120.3(3) 1_555 1_555 yes
C(26) C(25) C(30) 118.5(3) 1_555 1_555 yes
C(25) C(26) C(27) 121.2(4) 1_555 1_555 yes
C(26) C(27) C(28) 120.4(4) 1_555 1_555 yes
C(27) C(28) C(29) 120.1(4) 1_555 1_555 yes
C(28) C(29) C(30) 121.3(4) 1_555 1_555 yes
C(25) C(30) C(29) 118.5(3) 1_555 1_555 yes
C(25) C(30) C(31) 120.1(3) 1_555 1_555 yes
C(29) C(30) C(31) 121.3(3) 1_555 1_555 yes
C(30) C(31) C(32) 122.5(3) 1_555 1_555 yes
C(30) C(31) C(40) 119.0(3) 1_555 1_555 yes
C(32) C(31) C(40) 118.5(3) 1_555 1_555 yes
C(31) C(32) C(33) 121.2(4) 1_555 1_555 yes
C(32) C(33) C(34) 120.9(5) 1_555 1_555 yes
C(33) C(34) C(35) 120.3(4) 1_555 1_555 yes
C(34) C(35) C(36) 121.8(4) 1_555 1_555 yes
C(34) C(35) C(40) 119.6(4) 1_555 1_555 yes
C(36) C(35) C(40) 118.6(4) 1_555 1_555 yes
C(35) C(36) C(37) 122.4(4) 1_555 1_555 yes
C(36) C(37) C(38) 120.7(4) 1_555 1_555 yes
C(21) C(38) C(37) 121.2(4) 1_555 1_555 yes
C(21) C(38) C(39) 119.7(3) 1_555 1_555 yes
C(37) C(38) C(39) 119.2(4) 1_555 1_555 yes
C(24) C(39) C(38) 119.9(3) 1_555 1_555 yes
C(24) C(39) C(40) 120.4(3) 1_555 1_555 yes
C(38) C(39) C(40) 119.7(3) 1_555 1_555 yes
C(31) C(40) C(35) 119.5(3) 1_555 1_555 yes
C(31) C(40) C(39) 121.1(3) 1_555 1_555 yes
C(35) C(40) C(39) 119.4(3) 1_555 1_555 yes
C(42) C(41) C(43) 117.7(3) 1_555 2_667 yes
C(42) C(41) C(44) 120.6(3) 1_555 1_555 yes
C(43) C(41) C(44) 121.6(3) 2_667 2_667 yes
Ag(2) C(42) C(41) 88.8(2) 1_555 1_555 yes
Ag(2) C(42) C(43) 92.1(3) 1_555 1_555 yes
C(41) C(42) C(43) 121.2(3) 1_555 1_555 yes
C(41) C(43) C(42) 121.1(3) 2_667 2_667 yes

loop_
_geom_bond_atom_site_label_1
_geom_bond_atom_site_label_2
_geom_bond_distance
_geom_bond_site_symmetry_2
_geom_bond_publ_flag
Ag(1) O(1) 2.378(5) . yes
Ag(1) O(5) 2.493(4) . yes
Ag(1) C(13) 2.438(4) 2_667 yes
Ag(1) C(14) 2.687(4) 2_667 yes
Ag(1) C(21) 2.546(4) . yes
Ag(1) C(22) 2.628(4) . yes
Ag(2) O(2) 2.556(5) . yes
Ag(2) O(5) 2.493(3) . yes
Ag(2) C(2) 2.452(4) . yes
Ag(2) C(3) 2.535(4) . yes
Ag(2) C(42) 2.461(4) . yes
Cl(1) O(1) 1.427(5) . yes
Cl(1) O(2) 1.421(4) . yes
Cl(1) O(3) 1.423(4) . yes
Cl(1) O(4) 1.390(5) . yes
Cl(2) O(5) 1.456(4) . yes
Cl(2) O(6) 1.421(3) . yes
Cl(2) O(7) 1.422(5) . yes
Cl(2) O(8) 1.417(3) . yes
C(1) C(2) 1.386(5) . yes
C(1) C(18) 1.398(4) . yes
C(2) C(3) 1.394(5) . yes
C(3) C(4) 1.404(3) . yes
C(4) C(5) 1.459(4) . yes
C(4) C(19) 1.420(4) . yes
C(5) C(6) 1.411(4) . yes
C(5) C(10) 1.411(4) . yes
C(6) C(7) 1.374(6) . yes
C(7) C(8) 1.387(5) . yes
C(8) C(9) 1.373(5) . yes
C(9) C(10) 1.410(5) . yes
C(10) C(11) 1.461(4) . yes
C(11) C(12) 1.395(4) . yes
C(11) C(20) 1.421(4) . yes
C(12) C(13) 1.394(5) . yes
C(13) C(14) 1.387(5) . yes
C(14) C(15) 1.401(4) . yes
C(15) C(16) 1.431(5) . yes
C(15) C(20) 1.417(4) . yes
C(16) C(17) 1.341(4) . yes
C(17) C(18) 1.439(4) . yes
C(18) C(19) 1.419(4) . yes
C(19) C(20) 1.440(3) . yes
C(21) C(22) 1.382(6) . yes
C(21) C(38) 1.403(6) . yes
C(22) C(23) 1.384(7) . yes
C(23) C(24) 1.394(6) . yes
C(24) C(25) 1.459(5) . yes
C(24) C(39) 1.424(4) . yes
C(25) C(26) 1.411(5) . yes
C(25) C(30) 1.413(5) . yes
C(26) C(27) 1.367(7) . yes
C(27) C(28) 1.382(7) . yes
C(28) C(29) 1.371(6) . yes
C(29) C(30) 1.409(6) . yes
C(30) C(31) 1.461(4) . yes
C(31) C(32) 1.396(6) . yes
C(31) C(40) 1.411(5) . yes
C(32) C(33) 1.387(6) . yes
C(33) C(34) 1.365(8) . yes
C(34) C(35) 1.391(7) . yes
C(35) C(36) 1.430(7) . yes
C(35) C(40) 1.429(5) . yes
C(36) C(37) 1.334(8) . yes
C(37) C(38) 1.440(6) . yes
C(38) C(39) 1.419(5) . yes
C(39) C(40) 1.432(5) . yes
C(41) C(42) 1.399(4) . yes
C(41) C(43) 1.393(4) 2_667 yes
C(41) C(44) 1.509(6) . yes
C(42) C(43) 1.389(5) . yes

loop_
_geom_contact_atom_site_label_1
_geom_contact_atom_site_label_2
_geom_contact_distance
_geom_contact_site_symmetry_2
Ag(1) C(14) 2.687(4) 2_667
Ag(1) C(21) 2.546(4) .
Ag(1) C(22) 2.628(4) .
Ag(2) O(2) 2.556(5) .
Ag(2) C(3) 2.535(4) .
O(4) C(12) 3.388(5) 1_445
O(4) C(13) 3.473(6) 1_445
O(4) C(26) 3.483(5) 2_557
O(4) C(23) 3.555(6) 2_557
O(6) C(8) 3.425(5) 2_666
O(6) C(32) 3.491(6) 1_655
O(6) C(7) 3.506(5) 2_666
O(8) C(32) 3.530(6) 1_655
C(3) C(13) 3.518(5) 2_767
C(4) C(14) 3.407(5) 2_767
C(4) C(13) 3.545(5) 2_767
C(5) C(14) 3.584(6) 2_767
C(10) C(16) 3.460(6) 2_767
C(12) C(18) 3.414(6) 2_767
C(12) C(19) 3.597(5) 2_767
C(20) C(20) 3.468(7) 2_767
C(25) C(31) 3.435(4) 2_456
C(26) C(32) 3.593(6) 2_456
C(27) C(35) 3.547(5) 2_456
C(29) C(39) 3.413(4) 2_456
C(30) C(30) 3.550(6) 2_456
